data_2201829
loop_
_publ_author_name
'Kedziorek Mariusz'
'Hafner, Klaus'
'Lindner, Hans J.'

_publ_section_title
;
 (<i>E</i>)-Azulene-1-carboxaldehyde oxime
;
_journal_issue 6
_journal_name_full 'Acta Crystallographica Section E'
_journal_page_first o860
_journal_page_last o861
_journal_paper_doi 10.1107/S1600536803008158
_journal_volume 59
_journal_year 2003
_chemical_formula_iupac 'C11 H9 N O'
_chemical_formula_moiety 'C11 H9 N O'
_chemical_formula_sum 'C11 H9 N O'
_chemical_formula_weight 171.19
_chemical_melting_point 120.5(5)
_chemical_name_systematic
;
 E-azulenecarboxaldehyde oxime
;
_space_group_IT_number 15
_symmetry_cell_setting monoclinic
_symmetry_space_group_name_Hall '-C 2yc'
_symmetry_space_group_name_H-M 'C 1 2/c 1'
_atom_sites_solution_hydrogens geom
_atom_sites_solution_primary direct
_atom_sites_solution_secondary difmap
_audit_creation_method SHELXL-97
_cell_angle_alpha 90.00
_cell_angle_beta 94.00(2)
_cell_angle_gamma 90.00
_cell_formula_units_Z 8
_cell_length_a 16.931(3)
_cell_length_b 6.174(2)
_cell_length_c 17.028(5)
_cell_measurement_reflns_used 5481
_cell_measurement_temperature 293(2)
_cell_measurement_theta_max 26.37
_cell_measurement_theta_min 3.51
_cell_volume 1775.6(8)
_computing_cell_refinement 'CrysAlis CCD'
_computing_data_collection 'CrysAlis CCD (Oxford Diffraction, 2001)'
_computing_data_reduction 'CrysAlis RED (Oxford Diffraction, 2001)'
_computing_molecular_graphics 'PLATON (Spek, 2001) and ORTEPIII (Johnson & Burnett, 1998)'
_computing_publication_material 'SHELXL97 CIF and IUCr SHELXL97 template'
_computing_structure_refinement 'SHELXL97 (Sheldrick, 1997)'
_computing_structure_solution 'SHELXS97 (Sheldrick, 1997)'
_diffrn_ambient_temperature 293(2)
_diffrn_measured_fraction_theta_full 0.992
_diffrn_measured_fraction_theta_max 0.992
_diffrn_measurement_device_type
;
Oxford Diffraction Excalibur (TM) single-crystal X-ray diffractometer
with Sapphire CCD detector
;
_diffrn_measurement_method
;
Rotation method data acquisition using \w and \q
;
_diffrn_radiation_monochromator graphite
_diffrn_radiation_source 'fine-focus sealed tube'
_diffrn_radiation_type MoK\a
_diffrn_radiation_wavelength 0.71073
_diffrn_reflns_av_R_equivalents 0.0660
_diffrn_reflns_av_sigmaI/netI 0.0875
_diffrn_reflns_limit_h_max 21
_diffrn_reflns_limit_h_min -21
_diffrn_reflns_limit_k_max 5
_diffrn_reflns_limit_k_min -7
_diffrn_reflns_limit_l_max 21
_diffrn_reflns_limit_l_min -21
_diffrn_reflns_number 5481
_diffrn_reflns_theta_full 26.37
_diffrn_reflns_theta_max 26.37
_diffrn_reflns_theta_min 3.51
_diffrn_standards_decay_% 0
_diffrn_standards_interval_count 0
_diffrn_standards_interval_time 0
_diffrn_standards_number 0
_exptl_absorpt_coefficient_mu 0.083
_exptl_absorpt_correction_type none
_exptl_crystal_colour 'dark green'
_exptl_crystal_density_diffrn 1.281
_exptl_crystal_density_method 'not measured'
_exptl_crystal_description needle
_exptl_crystal_F_000 720
_exptl_crystal_size_max 0.52
_exptl_crystal_size_mid 0.28
_exptl_crystal_size_min 0.14
_refine_diff_density_max 0.128
_refine_diff_density_min -0.137
_refine_ls_extinction_method none
_refine_ls_goodness_of_fit_ref 0.980
_refine_ls_hydrogen_treatment mixed
_refine_ls_matrix_type full
_refine_ls_number_parameters 121
_refine_ls_number_reflns 1803
_refine_ls_number_restraints 1
_refine_ls_restrained_S_all 0.980
_refine_ls_R_factor_all 0.1667
_refine_ls_R_factor_gt 0.0517
_refine_ls_shift/su_max <0.001
_refine_ls_shift/su_mean 0.000
_refine_ls_structure_factor_coef Fsqd
_refine_ls_weighting_details 'calc w = 1/[\s^2^(Fo^2^)+(0.0524P)^2^] where P = (Fo^2^+2Fc^2^)/3'
_refine_ls_weighting_scheme calc
_refine_ls_wR_factor_gt 0.1052
_refine_ls_wR_factor_ref 0.1488
_reflns_number_gt 815
_reflns_number_total 1803
_reflns_threshold_expression I>2\s(I)
_cod_data_source_file bt6270.cif
_cod_data_source_block I
_cod_depositor_comments
;
The following automatic conversions were performed:

'_chemical_melting_point' value '120-121' was changed to '120.5(5)' -
the average value was taken and precision was estimated.

Automatic conversion script
Id: cif_fix_values 1646 2011-03-28 12:23:43Z adriana 

The following automatic conversions were performed:

'_chemical_melting_point' value '120-121' was changed to '120.5(5)' -
the average value was taken and precision was estimated.

Automatic conversion script
Id: cif_fix_values 1715 2011-07-08 13:25:40Z adriana 
;
_cod_original_sg_symbol_H-M 'C 2/c'
_cod_database_code 2201829
_cod_database_fobs_code 2201829

loop_
_symmetry_equiv_pos_as_xyz
'x, y, z'
'-x, y, -z+1/2'
'x+1/2, y+1/2, z'
'-x+1/2, y+1/2, -z+1/2'
'-x, -y, -z'
'x, -y, z-1/2'
'-x+1/2, -y+1/2, -z'
'x+1/2, -y+1/2, z-1/2'

loop_
_atom_site_label
_atom_site_fract_x
_atom_site_fract_y
_atom_site_fract_z
_atom_site_U_iso_or_equiv
_atom_site_adp_type
_atom_site_calc_flag
_atom_site_refinement_flags
_atom_site_occupancy
_atom_site_disorder_assembly
_atom_site_disorder_group
_atom_site_type_symbol
C1 0.81777(15) -0.2035(4) 0.59510(16) 0.0523(8) Uani d . 1 . . C
C2 0.86254(17) -0.3869(5) 0.62111(19) 0.0678(9) Uani d . 1 . . C
H2 0.9158 -0.4081 0.6132 0.081 Uiso calc R 1 . . H
C3 0.81635(18) -0.5287(5) 0.65957(19) 0.0684(9) Uani d . 1 . . C
H3 0.8335 -0.6588 0.6824 0.082 Uiso calc R 1 . . H
C4 0.67554(19) -0.5457(5) 0.69167(17) 0.0639(9) Uani d . 1 . . C
H4 0.6868 -0.6782 0.7159 0.077 Uiso calc R 1 . . H
C5 0.59747(18) -0.4760(5) 0.69347(19) 0.0717(10) Uani d . 1 . . C
H5 0.5635 -0.5680 0.7183 0.086 Uiso calc R 1 . . H
C6 0.56442(18) -0.2881(6) 0.66306(19) 0.0718(9) Uani d . 1 . . C
H6 0.5107 -0.2719 0.6696 0.086 Uiso calc R 1 . . H
C7 0.59873(17) -0.1188(5) 0.62419(19) 0.0705(9) Uani d . 1 . . C
H7 0.5648 -0.0052 0.6095 0.085 Uiso calc R 1 . . H
C8 0.67591(16) -0.0935(5) 0.60397(16) 0.0584(8) Uani d . 1 . . C
H8 0.6865 0.0338 0.5775 0.070 Uiso calc R 1 . . H
C9 0.73988(15) -0.2334(4) 0.61798(15) 0.0473(7) Uani d . 1 . . C
C10 0.73862(16) -0.4461(5) 0.65905(16) 0.0531(8) Uani d . 1 . . C
C11 0.84635(16) -0.0184(5) 0.55349(16) 0.0566(8) Uani d . 1 . . C
H11 0.8120 0.0959 0.5409 0.068 Uiso calc R 1 . . H
N11 0.91781(13) -0.0081(4) 0.53362(14) 0.0616(7) Uani d . 1 . . N
O11 0.93267(11) 0.1898(4) 0.49475(14) 0.0763(7) Uani d D 1 . . O
H11O 0.9787(12) 0.168(5) 0.4808(19) 0.092 Uiso d D 1 . . H

loop_
_atom_site_aniso_label
_atom_site_aniso_U_11
_atom_site_aniso_U_22
_atom_site_aniso_U_33
_atom_site_aniso_U_12
_atom_site_aniso_U_13
_atom_site_aniso_U_23
C1 0.0514(17) 0.0573(18) 0.0485(18) 0.0087(15) 0.0053(14) -0.0002(15)
C2 0.0526(19) 0.076(2) 0.075(2) 0.0178(17) 0.0090(16) 0.003(2)
C3 0.072(2) 0.061(2) 0.073(2) 0.0147(18) 0.0120(17) 0.0080(18)
C4 0.080(2) 0.0551(19) 0.057(2) -0.0070(17) 0.0051(16) -0.0009(16)
C5 0.062(2) 0.078(2) 0.076(2) -0.0146(19) 0.0142(17) 0.003(2)
C6 0.0479(18) 0.089(3) 0.079(2) -0.0009(19) 0.0069(16) 0.003(2)
C7 0.0509(19) 0.077(2) 0.084(2) 0.0124(17) 0.0064(17) 0.009(2)
C8 0.0533(18) 0.0608(18) 0.061(2) 0.0034(15) 0.0051(14) 0.0022(17)
C9 0.0496(17) 0.0505(17) 0.0418(17) 0.0070(14) 0.0034(13) -0.0044(14)
C10 0.0576(19) 0.0542(18) 0.0477(19) 0.0038(15) 0.0041(14) -0.0025(15)
C11 0.0504(18) 0.062(2) 0.058(2) 0.0106(15) 0.0076(15) -0.0015(16)
N11 0.0511(15) 0.0637(17) 0.0714(19) 0.0034(12) 0.0137(12) 0.0062(14)
O11 0.0603(14) 0.0758(15) 0.0952(18) 0.0054(12) 0.0239(12) 0.0206(13)

loop_
_atom_type_symbol
_atom_type_description
_atom_type_scat_dispersion_real
_atom_type_scat_dispersion_imag
_atom_type_scat_source
C C 0.0033 0.0016 'International Tables Vol C Tables 4.2.6.8 and 6.1.1.4'
H H 0.0000 0.0000 'International Tables Vol C Tables 4.2.6.8 and 6.1.1.4'
N N 0.0061 0.0033 'International Tables Vol C Tables 4.2.6.8 and 6.1.1.4'
O O 0.0106 0.0060 'International Tables Vol C Tables 4.2.6.8 and 6.1.1.4'

loop_
_geom_angle_atom_site_label_1
_geom_angle_atom_site_label_2
_geom_angle_atom_site_label_3
_geom_angle
C9 C1 C2 107.4(3)
C9 C1 C11 126.1(2)
C2 C1 C11 126.5(3)
C3 C2 C1 110.5(3)
C3 C2 H2 124.8
C1 C2 H2 124.8
C2 C3 C10 109.2(3)
C2 C3 H3 125.4
C10 C3 H3 125.4
C10 C4 C5 129.3(3)
C10 C4 H4 115.4
C5 C4 H4 115.4
C6 C5 C4 128.0(3)
C6 C5 H5 116.0
C4 C5 H5 116.0
C5 C6 C7 130.0(3)
C5 C6 H6 115.0
C7 C6 H6 115.0
C8 C7 C6 129.7(3)
C8 C7 H7 115.2
C6 C7 H7 115.2
C7 C8 C9 128.6(3)
C7 C8 H8 115.7
C9 C8 H8 115.7
C8 C9 C1 127.0(3)
C8 C9 C10 126.2(2)
C1 C9 C10 106.8(2)
C4 C10 C3 125.7(3)
C4 C10 C9 128.2(3)
C3 C10 C9 106.1(2)
N11 C11 C1 121.6(3)
N11 C11 H11 119.2
C1 C11 H11 119.2
C11 N11 O11 111.6(2)
N11 O11 H11O 101(2)

loop_
_geom_bond_atom_site_label_1
_geom_bond_atom_site_label_2
_geom_bond_site_symmetry_2
_geom_bond_distance
_geom_bond_publ_flag
C1 C9 . 1.413(3) ?
C1 C2 . 1.416(3) ?
C1 C11 . 1.446(3) ?
C2 C3 . 1.371(4) ?
C2 H2 . 0.9300 ?
C3 C10 . 1.411(3) ?
C3 H3 . 0.9300 ?
C4 C10 . 1.382(3) ?
C4 C5 . 1.392(4) ?
C4 H4 . 0.9300 ?
C5 C6 . 1.374(4) ?
C5 H5 . 0.9300 ?
C6 C7 . 1.386(4) ?
C6 H6 . 0.9300 ?
C7 C8 . 1.383(4) ?
C7 H7 . 0.9300 ?
C8 C9 . 1.393(3) ?
C8 H8 . 0.9300 ?
C9 C10 . 1.489(4) ?
C11 N11 . 1.281(3) ?
C11 H11 . 0.9300 ?
N11 O11 . 1.420(3) ?
O11 H11O . 0.840(17) ?

loop_
_geom_hbond_atom_site_label_D
_geom_hbond_atom_site_label_H
_geom_hbond_atom_site_label_A
_geom_hbond_site_symmetry_A
_geom_hbond_distance_DH
_geom_hbond_distance_HA
_geom_hbond_distance_DA
_geom_hbond_angle_DHA
_geom_hbond_publ_flag
O11 H11O N11 5_756 0.840(17) 2.043(19) 2.841(3) 158(3) y

loop_
_geom_torsion_atom_site_label_1
_geom_torsion_atom_site_label_2
_geom_torsion_atom_site_label_3
_geom_torsion_atom_site_label_4
_geom_torsion
C9 C1 C2 C3 -0.4(3)
C11 C1 C2 C3 179.0(3)
C1 C2 C3 C10 1.1(4)
C10 C4 C5 C6 -0.4(6)
C4 C5 C6 C7 -1.0(6)
C5 C6 C7 C8 1.2(6)
C6 C7 C8 C9 -0.3(5)
C7 C8 C9 C1 178.8(3)
C7 C8 C9 C10 -0.1(5)
C2 C1 C9 C8 -179.5(3)
C11 C1 C9 C8 1.1(5)
C2 C1 C9 C10 -0.4(3)
C11 C1 C9 C10 -179.9(2)
C5 C4 C10 C3 -179.7(3)
C5 C4 C10 C9 1.2(5)
C2 C3 C10 C4 179.4(3)
C2 C3 C10 C9 -1.4(3)
C8 C9 C10 C4 -0.7(4)
C1 C9 C10 C4 -179.7(3)
C8 C9 C10 C3 -179.9(3)
C1 C9 C10 C3 1.1(3)
C9 C1 C11 N11 -178.4(3)
C2 C1 C11 N11 2.3(5)
C1 C11 N11 O11 -178.9(2)

loop_
_cod_related_entry_id
_cod_related_entry_database
_cod_related_entry_code
1 ChemSpider 21174932
